data_2015546
loop_
_publ_author_name
'Roques, Nans'
'Gerbier, Philippe'
'Imaz, Inhar'
'Guionneau, Philippe'
'Sutter, Jean-Pascal'

_publ_section_title
{2,5-Bis[3-(<i>tert</i>-butylaminoxyl)phenyl]-1,1-dimethyl-3,4-diphenylsilole-\k<i>O</i>}bis(1,1,1,5,5,5-hexafluoropentane-2,4-dionato)manganese(II)
_journal_coeditor_code FA3007
_journal_issue 9
_journal_name_full 'Acta Crystallographica Section C'
_journal_page_first m386
_journal_page_last m388
_journal_paper_doi 10.1107/S0108270106020191
_journal_volume 62
_journal_year 2006
_chemical_formula_iupac '[Mn (C5 H F6 O2)2 (C38 H42 N2 O2 Si1)2]'
_chemical_formula_moiety 'C86 H86 F12 Mn N4 O8 Si2'
_chemical_formula_sum 'C86 H86 F12 Mn N4 O8 Si2'
_chemical_formula_weight 1642.7
_chemical_name_systematic
;
{2,5-Bis[3-(tert-butylaminoxyl)phenyl]-1,1-dimethyl-3,4-
diphenylsilole-\\kO}bis(1,1,1,5,5,5-hexafluoropentane-2,4-
dionato)manganese(II)
;
_space_group_IT_number 14
_symmetry_cell_setting monoclinic
_symmetry_space_group_name_Hall '-P 2yn'
_symmetry_space_group_name_H-M 'P 1 21/n 1'
_atom_sites_solution_hydrogens geom
_atom_sites_solution_primary direct
_atom_sites_solution_secondary difmap
_audit_creation_method SHELXL97
_cell_angle_alpha 90.000
_cell_angle_beta 104.880(10)
_cell_angle_gamma 90.000
_cell_formula_units_Z 2
_cell_length_a 14.784(2)
_cell_length_b 13.402(3)
_cell_length_c 21.084(4)
_cell_measurement_reflns_used 247
_cell_measurement_temperature 293(2)
_cell_measurement_theta_max 19.3
_cell_measurement_theta_min 3.6
_cell_volume 4037.4(13)
_computing_cell_refinement 'DENZO-SMN (Otwinowski & Minor, 1997)'
_computing_data_collection 'KappaCCD Server Software (Nonius, 1997)'
_computing_data_reduction DENZO-SMN
_computing_molecular_graphics 'ORTEP-3 ( Farrugia, 1997) and MERCURY (Macrae <i>et al.</i>,  2006)'
_computing_publication_material SHELXL97
_computing_structure_refinement 'SHELXL97 (Sheldrick, 1997)'
_computing_structure_solution 'SHELXS97 (Sheldrick, 1997)'
_diffrn_ambient_temperature 293(2)
_diffrn_measured_fraction_theta_full 0.997
_diffrn_measured_fraction_theta_max 0.998
_diffrn_measurement_device_type 'Nonius KappaCCD area-detector'
_diffrn_measurement_method '\f scans, and \w scans with \k offsets'
_diffrn_radiation_monochromator graphite
_diffrn_radiation_source 'fine-focus sealed tube'
_diffrn_radiation_type MoK\a
_diffrn_radiation_wavelength 0.71069
_diffrn_reflns_av_R_equivalents 0.0705
_diffrn_reflns_av_sigmaI/netI 0.0674
_diffrn_reflns_limit_h_max 18
_diffrn_reflns_limit_h_min -18
_diffrn_reflns_limit_k_max 16
_diffrn_reflns_limit_k_min -16
_diffrn_reflns_limit_l_max 26
_diffrn_reflns_limit_l_min -26
_diffrn_reflns_number 30037
_diffrn_reflns_theta_full 26.41
_diffrn_reflns_theta_max 26.41
_diffrn_reflns_theta_min 2.51
_diffrn_standards_number 0
_exptl_absorpt_coefficient_mu 0.279
_exptl_absorpt_correction_T_max 0.9726
_exptl_absorpt_correction_T_min 0.9209
_exptl_absorpt_correction_type numerical
_exptl_absorpt_process_details '(Gaussian; Reference?)'
_exptl_crystal_colour 'dark red'
_exptl_crystal_density_diffrn 1.351
_exptl_crystal_density_method 'not measured'
_exptl_crystal_description diamond
_exptl_crystal_F_000 1710
_exptl_crystal_size_max 0.30
_exptl_crystal_size_mid 0.10
_exptl_crystal_size_min 0.10
_refine_diff_density_max 0.473
_refine_diff_density_min -0.356
_refine_ls_extinction_coef 0.00020(5)
_refine_ls_extinction_expression Fc^*^=kFc[1+0.001xFc^2^\l^3^/sin(2\q)]^-1/4^
_refine_ls_extinction_method 'SHELXL97 (Sheldrick, 1997)'
_refine_ls_goodness_of_fit_ref 1.048
_refine_ls_hydrogen_treatment constr
_refine_ls_matrix_type full
_refine_ls_number_parameters 512
_refine_ls_number_reflns 8261
_refine_ls_number_restraints 0
_refine_ls_restrained_S_all 1.048
_refine_ls_R_factor_all 0.1167
_refine_ls_R_factor_gt 0.0555
_refine_ls_shift/su_max 0.000
_refine_ls_shift/su_mean 0.000
_refine_ls_structure_factor_coef Fsqd
_refine_ls_weighting_details 'calc w = 1/[\s^2^(Fo^2^)+(0.0686P)^2^+0.9718P] where P=(Fo^2^+2Fc^2^)/3'
_refine_ls_weighting_scheme calc
_refine_ls_wR_factor_gt 0.1310
_refine_ls_wR_factor_ref 0.1529
_reflns_number_gt 4786
_reflns_number_total 8261
_reflns_threshold_expression I>2\s(I)
_cod_data_source_file fa3007.cif
_cod_data_source_block II
_cod_depositor_comments
;
The following automatic conversions were performed:
'_symmetry_cell_setting' value 'Monoclinic' changed to 'monoclinic'
according to '/home/saulius/struct/CIF-dictionaries/cif_core.dic'
dictionary named 'cif_core.dic' version 2.4.1 from 2010-06-29.

Automatic conversion script
Id: cif_fix_enum 1527 2010-12-29 10:47:43Z saulius 

The following automatic conversions were performed:

'_symmetry_cell_setting' value 'Monoclinic' changed to 'monoclinic'
according to /home/saulius/struct/CIF-dictionaries/cif_core.dic
dictionary named 'cif_core.dic' version 2.4.1 from 2010-06-29.

Automatic conversion script
Id: cif_fix_values 1715 2011-07-08 13:25:40Z adriana 
;
_cod_original_sg_symbol_Hall -P2yn
_cod_original_sg_symbol_H-M 'P 21/n'
_cod_database_code 2015546

loop_
_symmetry_equiv_pos_as_xyz
'x, y, z'
'-x+1/2, y+1/2, -z+1/2'
'-x, -y, -z'
'x-1/2, -y-1/2, z-1/2'

loop_
_atom_site_type_symbol
_atom_site_label
_atom_site_fract_x
_atom_site_fract_y
_atom_site_fract_z
_atom_site_U_iso_or_equiv
_atom_site_adp_type
_atom_site_calc_flag
_atom_site_refinement_flags
_atom_site_occupancy
Si Si1 -0.45510(6) 0.44304(6) -0.18728(4) 0.0426(3) Uani d . 1
Mn Mn1 0.0000 0.0000 0.0000 0.0455(2) Uani d S 1
C C1 -0.4113(3) 0.9156(3) -0.2106(2) 0.0744(12) Uani d . 1
H H1A -0.4028 0.8460 -0.2001 0.112 Uiso calc R 1
H H1B -0.3522 0.9494 -0.1968 0.112 Uiso calc R 1
H H1C -0.4359 0.9234 -0.2571 0.112 Uiso calc R 1
C C2 -0.4436(3) 0.9510(3) -0.10043(17) 0.0776(12) Uani d . 1
H H2A -0.4358 0.8818 -0.0885 0.116 Uiso calc R 1
H H2B -0.4878 0.9809 -0.0798 0.116 Uiso calc R 1
H H2C -0.3845 0.9846 -0.0861 0.116 Uiso calc R 1
C C3 -0.4797(3) 0.9602(3) -0.17514(16) 0.0536(9) Uani d . 1
C C4 -0.4922(3) 1.0704(3) -0.1929(2) 0.0780(12) Uani d . 1
H H4A -0.5147 1.0772 -0.2397 0.117 Uiso calc R 1
H H4B -0.4332 1.1041 -0.1783 0.117 Uiso calc R 1
H H4C -0.5365 1.0994 -0.1721 0.117 Uiso calc R 1
C C5 -0.5907(2) 0.8062(2) -0.20013(14) 0.0443(8) Uani d . 1
C C6 -0.5260(2) 0.7354(2) -0.16774(14) 0.0434(8) Uani d . 1
H H6 -0.4673 0.7563 -0.1434 0.052 Uiso calc R 1
C C7 -0.5475(2) 0.6335(2) -0.17119(14) 0.0418(7) Uani d . 1
C C8 -0.6354(2) 0.6051(3) -0.20778(16) 0.0543(9) Uani d . 1
H H8 -0.6513 0.5379 -0.2112 0.065 Uiso calc R 1
C C9 -0.7002(2) 0.6756(3) -0.23946(18) 0.0625(10) Uani d . 1
H H9 -0.7592 0.6550 -0.2634 0.075 Uiso calc R 1
C C10 -0.6785(2) 0.7744(3) -0.23594(16) 0.0553(9) Uani d . 1
H H10 -0.7225 0.8208 -0.2575 0.066 Uiso calc R 1
C C11 -0.4782(2) 0.5557(2) -0.14138(14) 0.0412(7) Uani d . 1
C C12 -0.4116(2) 0.5588(2) -0.08367(14) 0.0391(7) Uani d . 1
C C13 -0.4007(2) 0.6425(2) -0.03485(14) 0.0389(7) Uani d . 1
C C14 -0.3199(2) 0.6990(3) -0.01920(17) 0.0533(9) Uani d . 1
H H14 -0.2727 0.6860 -0.0398 0.064 Uiso calc R 1
C C15 -0.3083(3) 0.7748(3) 0.02671(19) 0.0644(10) Uani d . 1
H H15 -0.2534 0.8119 0.0367 0.077 Uiso calc R 1
C C16 -0.3770(3) 0.7954(3) 0.05745(17) 0.0635(10) Uani d . 1
H H16 -0.3688 0.8461 0.0885 0.076 Uiso calc R 1
C C17 -0.4586(3) 0.7406(3) 0.04212(16) 0.0587(10) Uani d . 1
H H17 -0.5059 0.7545 0.0626 0.070 Uiso calc R 1
C C18 -0.4700(2) 0.6651(2) -0.00375(15) 0.0476(8) Uani d . 1
H H18 -0.5254 0.6286 -0.0140 0.057 Uiso calc R 1
C C19 -0.3445(2) 0.4719(2) -0.06930(13) 0.0385(7) Uani d . 1
C C20 -0.2660(2) 0.4706(2) -0.00819(14) 0.0406(7) Uani d . 1
C C21 -0.1747(2) 0.4597(2) -0.01351(16) 0.0499(8) Uani d . 1
H H21 -0.1636 0.4538 -0.0548 0.060 Uiso calc R 1
C C22 -0.1000(3) 0.4576(3) 0.04192(19) 0.0606(10) Uani d . 1
H H22 -0.0393 0.4499 0.0377 0.073 Uiso calc R 1
C C23 -0.1159(3) 0.4669(3) 0.10251(19) 0.0659(11) Uani d . 1
H H23 -0.0658 0.4650 0.1397 0.079 Uiso calc R 1
C C24 -0.2053(3) 0.4792(3) 0.10919(17) 0.0601(10) Uani d . 1
H H24 -0.2156 0.4865 0.1506 0.072 Uiso calc R 1
C C25 -0.2798(2) 0.4806(2) 0.05392(15) 0.0479(8) Uani d . 1
H H25 -0.3403 0.4884 0.0586 0.057 Uiso calc R 1
C C26 -0.3575(2) 0.4011(2) -0.11663(13) 0.0393(7) Uani d . 1
C C27 -0.3066(2) 0.3053(2) -0.11483(14) 0.0404(7) Uani d . 1
C C28 -0.2896(2) 0.2684(3) -0.17228(15) 0.0520(9) Uani d . 1
H H28 -0.3084 0.3052 -0.2108 0.062 Uiso calc R 1
C C29 -0.2452(3) 0.1780(3) -0.17317(16) 0.0566(9) Uani d . 1
H H29 -0.2346 0.1551 -0.2123 0.068 Uiso calc R 1
C C30 -0.2163(2) 0.1211(2) -0.11736(15) 0.0495(8) Uani d . 1
H H30 -0.1874 0.0598 -0.1187 0.059 Uiso calc R 1
C C31 -0.2312(2) 0.1569(2) -0.05837(14) 0.0388(7) Uani d . 1
C C32 -0.2774(2) 0.2473(2) -0.05815(14) 0.0396(7) Uani d . 1
H H32 -0.2891 0.2697 -0.0193 0.047 Uiso calc R 1
C C33 -0.5502(3) 0.3503(3) -0.21171(17) 0.0618(10) Uani d . 1
H H33A -0.5698 0.3294 -0.1737 0.093 Uiso calc R 1
H H33B -0.5281 0.2935 -0.2311 0.093 Uiso calc R 1
H H33C -0.6023 0.3797 -0.2430 0.093 Uiso calc R 1
C C34 -0.4150(3) 0.4860(3) -0.25946(16) 0.0680(11) Uani d . 1
H H34A -0.3656 0.5339 -0.2455 0.102 Uiso calc R 1
H H34B -0.4663 0.5163 -0.2909 0.102 Uiso calc R 1
H H34C -0.3923 0.4300 -0.2792 0.102 Uiso calc R 1
C C35 -0.2215(2) 0.1132(2) 0.06378(14) 0.0434(8) Uani d . 1
C C36 -0.1800(3) 0.0266(3) 0.10883(17) 0.0653(11) Uani d . 1
H H36A -0.1131 0.0269 0.1164 0.098 Uiso calc R 1
H H36B -0.2046 -0.0352 0.0885 0.098 Uiso calc R 1
H H36C -0.1961 0.0337 0.1499 0.098 Uiso calc R 1
C C37 -0.1769(3) 0.2097(3) 0.09531(16) 0.0613(10) Uani d . 1
H H37A -0.2026 0.2652 0.0678 0.092 Uiso calc R 1
H H37B -0.1105 0.2070 0.1005 0.092 Uiso calc R 1
H H37C -0.1894 0.2177 0.1375 0.092 Uiso calc R 1
C C38 -0.3275(2) 0.1110(3) 0.05266(18) 0.0687(11) Uani d . 1
H H38A -0.3549 0.1651 0.0243 0.103 Uiso calc R 1
H H38B -0.3430 0.1178 0.0940 0.103 Uiso calc R 1
H H38C -0.3515 0.0488 0.0327 0.103 Uiso calc R 1
C C39 0.1164(3) 0.2618(3) 0.12078(18) 0.0583(9) Uani d . 1
C C40 0.0707(2) 0.2033(3) 0.05869(15) 0.0462(8) Uani d . 1
C C41 0.0616(2) 0.2490(3) -0.00143(15) 0.0524(9) Uani d . 1
H H41 0.0803 0.3152 -0.0021 0.063 Uiso calc R 1
C C42 0.0259(2) 0.2006(3) -0.06103(15) 0.0472(8) Uani d . 1
C C43 0.0175(3) 0.2624(3) -0.12286(18) 0.0646(11) Uani d . 1
N N1 -0.5731(2) 0.9102(2) -0.19744(13) 0.0540(7) Uani d . 1
N N2 -0.19844(18) 0.09798(19) -0.00128(11) 0.0419(6) Uani d . 1
O O1 -0.00141(16) 0.11300(16) -0.07053(10) 0.0492(6) Uani d . 1
O O2 0.04573(17) 0.11726(17) 0.06983(10) 0.0537(6) Uani d . 1
O O3 -0.14813(16) 0.02053(16) -0.00652(11) 0.0515(6) Uani d . 1
O O4 -0.6448(2) 0.9671(2) -0.21445(16) 0.0914(9) Uani d . 1
F F1 -0.0364(2) 0.3430(2) -0.12307(13) 0.1130(10) Uani d . 1
F F2 -0.0198(3) 0.2152(2) -0.17631(11) 0.1265(13) Uani d . 1
F F3 0.0969(2) 0.3003(2) -0.12595(13) 0.1144(10) Uani d . 1
F F4 0.06274(18) 0.2634(2) 0.16243(11) 0.0928(8) Uani d . 1
F F5 0.1355(2) 0.35543(19) 0.11055(11) 0.1016(9) Uani d . 1
F F6 0.19491(18) 0.2201(2) 0.15251(12) 0.1019(9) Uani d . 1

loop_
_atom_site_aniso_label
_atom_site_aniso_U_11
_atom_site_aniso_U_22
_atom_site_aniso_U_33
_atom_site_aniso_U_12
_atom_site_aniso_U_13
_atom_site_aniso_U_23
Si1 0.0560(6) 0.0325(5) 0.0339(5) 0.0016(4) 0.0018(4) 0.0006(3)
Mn1 0.0542(5) 0.0356(4) 0.0458(4) 0.0058(3) 0.0114(3) 0.0066(3)
C1 0.090(3) 0.056(3) 0.083(3) -0.005(2) 0.033(2) -0.006(2)
C2 0.089(3) 0.077(3) 0.059(2) -0.013(2) 0.003(2) -0.009(2)
C3 0.063(2) 0.044(2) 0.051(2) -0.0019(17) 0.0092(17) -0.0022(15)
C4 0.095(3) 0.044(2) 0.094(3) 0.001(2) 0.023(3) 0.000(2)
C5 0.053(2) 0.0408(19) 0.0375(17) 0.0071(16) 0.0096(15) -0.0018(14)
C6 0.0440(19) 0.0399(19) 0.0422(17) 0.0000(15) 0.0035(14) -0.0013(14)
C7 0.0463(19) 0.0410(19) 0.0356(16) 0.0020(15) 0.0063(14) -0.0020(13)
C8 0.048(2) 0.043(2) 0.065(2) -0.0004(17) 0.0024(17) -0.0037(17)
C9 0.039(2) 0.061(3) 0.077(3) -0.0009(18) -0.0049(18) -0.0070(19)
C10 0.048(2) 0.057(2) 0.056(2) 0.0136(18) 0.0035(17) -0.0005(17)
C11 0.0444(18) 0.0327(17) 0.0441(18) -0.0028(14) 0.0069(15) -0.0003(13)
C12 0.0441(18) 0.0317(17) 0.0398(17) -0.0043(14) 0.0078(14) 0.0003(13)
C13 0.0392(18) 0.0380(18) 0.0360(16) 0.0020(14) 0.0035(13) -0.0015(13)
C14 0.050(2) 0.046(2) 0.066(2) -0.0026(17) 0.0169(17) -0.0139(17)
C15 0.055(2) 0.055(2) 0.077(3) -0.0081(19) 0.0043(19) -0.0225(19)
C16 0.070(3) 0.060(2) 0.054(2) 0.005(2) 0.0042(19) -0.0214(18)
C17 0.062(2) 0.068(3) 0.048(2) 0.013(2) 0.0167(18) -0.0040(18)
C18 0.0434(19) 0.050(2) 0.0478(19) -0.0015(16) 0.0094(15) -0.0035(16)
C19 0.0437(18) 0.0364(17) 0.0340(16) -0.0027(14) 0.0076(13) 0.0026(13)
C20 0.047(2) 0.0320(17) 0.0395(18) -0.0021(14) 0.0052(14) -0.0004(13)
C21 0.053(2) 0.043(2) 0.050(2) -0.0063(16) 0.0079(17) 0.0010(15)
C22 0.049(2) 0.051(2) 0.073(3) -0.0050(17) -0.0011(19) 0.0063(18)
C23 0.069(3) 0.056(2) 0.054(2) -0.013(2) -0.0165(19) 0.0040(17)
C24 0.077(3) 0.054(2) 0.043(2) -0.011(2) 0.0043(19) -0.0031(16)
C25 0.055(2) 0.0426(19) 0.0433(19) -0.0052(16) 0.0072(16) -0.0038(14)
C26 0.0468(19) 0.0331(17) 0.0361(16) 0.0008(14) 0.0074(13) 0.0035(13)
C27 0.0428(18) 0.0367(18) 0.0380(17) 0.0011(14) 0.0037(13) -0.0011(13)
C28 0.065(2) 0.056(2) 0.0309(17) 0.0107(18) 0.0042(15) 0.0034(15)
C29 0.072(2) 0.061(2) 0.0349(18) 0.020(2) 0.0102(16) -0.0052(16)
C30 0.053(2) 0.046(2) 0.0450(19) 0.0145(16) 0.0058(15) -0.0069(15)
C31 0.0386(17) 0.0361(17) 0.0384(17) 0.0044(14) 0.0036(13) 0.0005(13)
C32 0.0476(19) 0.0365(18) 0.0340(16) 0.0021(14) 0.0095(14) -0.0014(13)
C33 0.070(3) 0.044(2) 0.058(2) -0.0037(18) -0.0071(18) -0.0013(16)
C34 0.103(3) 0.055(2) 0.049(2) 0.013(2) 0.024(2) 0.0133(17)
C35 0.0495(19) 0.0418(19) 0.0364(17) 0.0034(15) 0.0064(14) 0.0030(14)
C36 0.091(3) 0.050(2) 0.051(2) 0.005(2) 0.010(2) 0.0060(16)
C37 0.078(3) 0.050(2) 0.052(2) -0.0052(19) 0.0085(18) -0.0100(17)
C38 0.055(2) 0.093(3) 0.060(2) -0.001(2) 0.0186(18) 0.008(2)
C39 0.064(3) 0.055(2) 0.052(2) -0.006(2) 0.0103(19) 0.0010(17)
C40 0.0460(19) 0.045(2) 0.048(2) 0.0004(16) 0.0129(15) -0.0018(16)
C41 0.065(2) 0.040(2) 0.050(2) -0.0085(17) 0.0119(17) 0.0022(15)
C42 0.048(2) 0.043(2) 0.050(2) -0.0006(16) 0.0121(15) 0.0097(15)
C43 0.087(3) 0.052(2) 0.053(2) -0.017(2) 0.016(2) 0.0065(19)
N1 0.0626(19) 0.0415(17) 0.0518(16) 0.0108(15) 0.0039(14) 0.0049(13)
N2 0.0457(15) 0.0358(15) 0.0416(15) 0.0070(12) 0.0064(12) -0.0004(11)
O1 0.0634(15) 0.0375(13) 0.0449(12) 0.0013(11) 0.0108(10) 0.0082(10)
O2 0.0725(16) 0.0433(14) 0.0452(12) -0.0012(12) 0.0152(11) 0.0027(10)
O3 0.0535(14) 0.0412(13) 0.0601(14) 0.0122(11) 0.0153(11) 0.0043(10)
O4 0.078(2) 0.0549(18) 0.125(2) 0.0213(16) -0.0046(18) 0.0105(17)
F1 0.157(3) 0.086(2) 0.0884(18) 0.0321(19) 0.0181(17) 0.0383(15)
F2 0.240(4) 0.0801(19) 0.0462(14) -0.058(2) 0.0132(17) 0.0083(12)
F3 0.133(2) 0.130(2) 0.0874(18) -0.040(2) 0.0406(17) 0.0323(16)
F4 0.1058(19) 0.113(2) 0.0668(15) -0.0257(16) 0.0346(14) -0.0327(13)
F5 0.160(3) 0.0691(17) 0.0681(15) -0.0434(17) 0.0149(15) -0.0111(12)
F6 0.0771(17) 0.125(2) 0.0818(16) 0.0084(16) -0.0184(13) -0.0137(15)

loop_
_atom_type_symbol
_atom_type_description
_atom_type_scat_dispersion_real
_atom_type_scat_dispersion_imag
_atom_type_scat_source
c c 0.0033 0.0016 'international tables vol c tables 4.2.6.8 and 6.1.1.4'
h h 0.0000 0.0000 'international tables vol c tables 4.2.6.8 and 6.1.1.4'
n n 0.0061 0.0033 'international tables vol c tables 4.2.6.8 and 6.1.1.4'
o o 0.0106 0.0060 'international tables vol c tables 4.2.6.8 and 6.1.1.4'
f f 0.0171 0.0103 'international tables vol c tables 4.2.6.8 and 6.1.1.4'
si si 0.0817 0.0704 'international tables vol c tables 4.2.6.8 and 6.1.1.4'
mn mn 0.3368 0.7283 'international tables vol c tables 4.2.6.8 and 6.1.1.4'

loop_
_geom_angle_atom_site_label_1
_geom_angle_atom_site_label_2
_geom_angle_atom_site_label_3
_geom_angle_site_symmetry_3
_geom_angle
_geom_angle_publ_flag
C33 Si1 C34 . 111.08(18) no
C33 Si1 C11 . 117.41(16) no
C34 Si1 C11 . 108.17(16) no
C33 Si1 C26 . 113.27(15) no
C34 Si1 C26 . 113.62(16) no
C11 Si1 C26 . 92.08(13) no
O1 Mn1 O2 . 84.40(8) yes
O1 Mn1 O2 3 95.60(8) no
O1 Mn1 O3 . 92.11(8) yes
O2 Mn1 O3 . 94.91(9) yes
O1 Mn1 O3 3 87.89(8) no
O2 Mn1 O3 3 85.09(9) no
C3 C1 H1A . 109.5 no
C3 C1 H1B . 109.5 no
H1A C1 H1B . 109.5 no
C3 C1 H1C . 109.5 no
H1A C1 H1C . 109.5 no
H1B C1 H1C . 109.5 no
C3 C2 H2A . 109.5 no
C3 C2 H2B . 109.5 no
H2A C2 H2B . 109.5 no
C3 C2 H2C . 109.5 no
H2A C2 H2C . 109.5 no
H2B C2 H2C . 109.5 no
N1 C3 C4 . 108.2(3) no
N1 C3 C1 . 110.1(3) no
C4 C3 C1 . 108.3(3) no
N1 C3 C2 . 109.6(3) no
C4 C3 C2 . 108.6(3) no
C1 C3 C2 . 111.9(3) no
C3 C4 H4A . 109.5 no
C3 C4 H4B . 109.5 no
H4A C4 H4B . 109.5 no
C3 C4 H4C . 109.5 no
H4A C4 H4C . 109.5 no
H4B C4 H4C . 109.5 no
C10 C5 C6 . 119.0(3) no
C10 C5 N1 . 117.4(3) no
C6 C5 N1 . 123.6(3) no
C5 C6 C7 . 121.3(3) no
C5 C6 H6 . 119.3 no
C7 C6 H6 . 119.3 no
C8 C7 C6 . 117.8(3) no
C8 C7 C11 . 119.4(3) no
C6 C7 C11 . 122.7(3) no
C7 C8 C9 . 121.0(3) no
C7 C8 H8 . 119.5 no
C9 C8 H8 . 119.5 no
C10 C9 C8 . 120.8(3) no
C10 C9 H9 . 119.6 no
C8 C9 H9 . 119.6 no
C9 C10 C5 . 120.2(3) no
C9 C10 H10 . 119.9 no
C5 C10 H10 . 119.9 no
C12 C11 C7 . 128.5(3) no
C12 C11 Si1 . 107.6(2) no
C7 C11 Si1 . 123.1(2) no
C11 C12 C13 . 124.2(3) no
C11 C12 C19 . 116.5(3) no
C13 C12 C19 . 119.3(2) no
C14 C13 C18 . 117.8(3) no
C14 C13 C12 . 120.5(3) no
C18 C13 C12 . 121.6(3) no
C13 C14 C15 . 121.0(3) no
C13 C14 H14 . 119.5 no
C15 C14 H14 . 119.5 no
C16 C15 C14 . 120.5(4) no
C16 C15 H15 . 119.8 no
C14 C15 H15 . 119.8 no
C15 C16 C17 . 119.6(3) no
C15 C16 H16 . 120.2 no
C17 C16 H16 . 120.2 no
C16 C17 C18 . 119.8(3) no
C16 C17 H17 . 120.1 no
C18 C17 H17 . 120.1 no
C17 C18 C13 . 121.3(3) no
C17 C18 H18 . 119.4 no
C13 C18 H18 . 119.4 no
C26 C19 C20 . 124.0(3) no
C26 C19 C12 . 115.5(3) no
C20 C19 C12 . 120.4(2) no
C25 C20 C21 . 118.0(3) no
C25 C20 C19 . 123.0(3) no
C21 C20 C19 . 119.1(3) no
C22 C21 C20 . 120.9(3) no
C22 C21 H21 . 119.5 no
C20 C21 H21 . 119.5 no
C23 C22 C21 . 119.7(4) no
C23 C22 H22 . 120.1 no
C21 C22 H22 . 120.1 no
C22 C23 C24 . 120.6(3) no
C22 C23 H23 . 119.7 no
C24 C23 H23 . 119.7 no
C23 C24 C25 . 119.6(3) no
C23 C24 H24 . 120.2 no
C25 C24 H24 . 120.2 no
C20 C25 C24 . 121.1(3) no
C20 C25 H25 . 119.4 no
C24 C25 H25 . 119.4 no
C19 C26 C27 . 127.7(3) no
C19 C26 Si1 . 108.1(2) no
C27 C26 Si1 . 124.2(2) no
C28 C27 C32 . 117.5(3) no
C28 C27 C26 . 119.3(3) no
C32 C27 C26 . 123.1(3) no
C29 C28 C27 . 121.2(3) no
C29 C28 H28 . 119.4 no
C27 C28 H28 . 119.4 no
C30 C29 C28 . 121.3(3) no
C30 C29 H29 . 119.4 no
C28 C29 H29 . 119.4 no
C29 C30 C31 . 119.0(3) no
C29 C30 H30 . 120.5 no
C31 C30 H30 . 120.5 no
C32 C31 C30 . 119.4(3) no
C32 C31 N2 . 122.9(3) no
C30 C31 N2 . 117.7(3) no
C31 C32 C27 . 121.7(3) no
C31 C32 H32 . 119.1 no
C27 C32 H32 . 119.1 no
Si1 C33 H33A . 109.5 no
Si1 C33 H33B . 109.5 no
H33A C33 H33B . 109.5 no
Si1 C33 H33C . 109.5 no
H33A C33 H33C . 109.5 no
H33B C33 H33C . 109.5 no
Si1 C34 H34A . 109.5 no
Si1 C34 H34B . 109.5 no
H34A C34 H34B . 109.5 no
Si1 C34 H34C . 109.5 no
H34A C34 H34C . 109.5 no
H34B C34 H34C . 109.5 no
N2 C35 C38 . 108.7(2) no
N2 C35 C36 . 108.3(3) no
C38 C35 C36 . 108.4(3) no
N2 C35 C37 . 109.7(3) no
C38 C35 C37 . 113.3(3) no
C36 C35 C37 . 108.3(3) no
C35 C36 H36A . 109.5 no
C35 C36 H36B . 109.5 no
H36A C36 H36B . 109.5 no
C35 C36 H36C . 109.5 no
H36A C36 H36C . 109.5 no
H36B C36 H36C . 109.5 no
C35 C37 H37A . 109.5 no
C35 C37 H37B . 109.5 no
H37A C37 H37C . 109.5 no
C35 C37 H37C . 109.5 no
H37A C37 H37C . 109.5 no
H37B C37 H37C . 109.5 no
C35 C38 H38A . 109.5 no
C35 C38 H38B . 109.5 no
H38A C38 H38B . 109.5 no
C35 C38 H38C . 109.5 no
H38A C38 H38C . 109.5 no
H38A C38 H38C . 109.5 no
F6 C39 F5 . 107.0(3) no
F6 C39 F4 . 105.7(3) no
F5 C39 F4 . 106.5(3) no
F6 C39 C40 . 111.0(3) no
F5 C39 C40 . 114.6(3) no
F4 C39 C40 . 111.5(3) no
O2 C40 C41 . 128.1(3) no
O2 C40 C39 . 113.6(3) no
C41 C40 C39 . 118.4(3) no
C40 C41 C42 . 123.1(3) no
C40 C41 H41 . 118.5 no
C42 C41 H41 . 118.5 no
O1 C42 C41 . 128.2(3) no
O1 C42 C43 . 115.1(3) no
C41 C42 C43 . 116.6(3) no
F2 C43 F3 . 109.8(4) no
F2 C43 F1 . 105.8(4) no
F3 C43 F1 . 103.3(3) no
F2 C43 C42 . 113.9(3) no
F3 C43 C42 . 112.4(3) no
F1 C43 C42 . 111.0(3) no
O4 N1 C5 . 116.4(3) no
O4 N1 C3 . 116.8(3) no
C5 N1 C3 . 126.7(3) no
O3 N2 C31 . 116.9(2) no
O3 N2 C35 . 117.0(2) no
C31 N2 C35 . 126.0(2) no
C42 O1 Mn1 . 128.2(2) no
C40 O2 Mn1 . 127.14(19) no
N2 O3 Mn1 . 133.24(19) no

loop_
_geom_bond_atom_site_label_1
_geom_bond_atom_site_label_2
_geom_bond_distance
_geom_bond_publ_flag
Si1 C33 1.849(4) no
Si1 C34 1.861(3) no
Si1 C11 1.872(3) no
Si1 C26 1.874(3) no
Mn1 O1 2.119(2) yes
Mn1 O2 2.141(2) yes
Mn1 O3 2.176(2) yes
C1 C3 1.524(5) no
C1 H1A 0.9600 no
C1 H1B 0.9600 no
C1 H1C 0.9600 no
C2 C3 1.533(5) no
C2 H2A 0.9600 no
C2 H2B 0.9600 no
C2 H2C 0.9600 no
C3 N1 1.499(4) no
C3 C4 1.523(5) no
C4 H4A 0.9600 no
C4 H4B 0.9600 no
C4 H4C 0.9600 no
C5 C10 1.391(4) no
C5 C6 1.395(4) no
C5 N1 1.415(4) no
C6 C7 1.400(4) no
C6 H6 0.9300 no
C7 C8 1.384(4) no
C7 C11 1.484(4) no
C8 C9 1.389(5) no
C8 H8 0.9300 no
C9 C10 1.360(5) no
C9 H9 0.9300 no
C10 H10 0.9300 no
C11 C12 1.355(4) no
C12 C13 1.504(4) no
C12 C19 1.509(4) no
C13 C14 1.380(4) no
C13 C18 1.385(4) no
C14 C15 1.383(5) no
C14 H14 0.9300 no
C15 C16 1.366(5) no
C15 H15 0.9300 no
C16 C17 1.378(5) no
C16 H16 0.9300 no
C17 C18 1.381(5) no
C17 H17 0.9300 no
C18 H18 0.9300 no
C19 C26 1.354(4) no
C19 C20 1.496(4) no
C20 C25 1.383(4) no
C20 C21 1.390(4) no
C21 C22 1.387(5) no
C21 H21 0.9300 no
C22 C23 1.363(5) no
C22 H22 0.9300 no
C23 C24 1.374(5) no
C23 H23 0.9300 no
C24 C25 1.383(5) no
C24 H24 0.9300 no
C25 H25 0.9300 no
C26 C27 1.484(4) no
C27 C28 1.390(4) no
C27 C32 1.398(4) no
C28 C29 1.380(5) no
C28 H28 0.9300 no
C29 C30 1.375(5) no
C29 H29 0.9300 no
C30 C31 1.402(4) no
C30 H30 0.9300 no
C31 C32 1.390(4) no
C31 N2 1.417(4) no
C32 H32 0.9300 no
C33 H33A 0.9600 no
C33 H33B 0.9600 no
C33 H33C 0.9600 no
C34 H34A 0.9600 no
C34 H34B 0.9600 no
C34 H34C 0.9600 no
C35 N2 1.510(4) no
C35 C38 1.524(5) no
C35 C36 1.525(4) no
C35 C37 1.525(5) no
C36 H36A 0.9600 no
C36 H36B 0.9600 no
C36 H36C 0.9600 no
C37 H37A 0.9600 no
C37 H37B 0.9600 no
C37 H37C 0.9600 no
C38 H38A 0.9600 no
C38 H38B 0.9600 no
C38 H38C 0.9600 no
C39 F6 1.307(4) no
C39 F5 1.316(4) no
C39 F4 1.326(4) no
C39 C40 1.527(5) no
C40 O2 1.251(4) no
C40 C41 1.383(4) no
C41 C42 1.392(4) no
C41 H41 0.9300 no
C42 O1 1.241(4) no
C42 C43 1.522(5) no
C43 F2 1.287(4) no
C43 F3 1.296(5) no
C43 F1 1.342(5) no
N1 O4 1.281(4) no
N2 O3 1.298(3) no
